data_2021240
loop_
_publ_author_name
'Stolarczyk, Marcin'
'Bryndal, Iwona'
'Matera-Witkiewicz, Agnieszka'
'Lis, Tadeusz'
'Kr\'olewska-Goli\'nska, Karolina'
'Cie\'slak, Marcin'
'Ka\'zmierczak-Bara\'nska, Julia'
'Cieplik, Jerzy'

_publ_section_title
;
 Synthesis, crystal structure and cytotoxic activity of novel
 5-methyl-4-thiopyrimidine derivatives
;
_journal_coeditor_code SK3706
_journal_issue 10
_journal_name_full 'Acta Crystallographica Section C'
_journal_page_first 1138
_journal_page_last 1145
_journal_paper_doi 10.1107/S2053229618012706
_journal_volume 74
_journal_year 2018
_chemical_formula_iupac 'C19 H17 Cl N2 O S'
_chemical_formula_moiety 'C19 H17 Cl N2 O S'
_chemical_formula_sum 'C19 H17 Cl N2 O S'
_chemical_formula_weight 356.85
_chemical_melting_point 402
_chemical_name_common
;
;
_chemical_name_systematic
;
{4-[(4-Chlorobenzyl)sulfanyl]-6-methyl-2-phenylpyrimidin-5-yl}methanol
;
_space_group_crystal_system monoclinic
_space_group_IT_number 14
_space_group_name_Hall '-P 2ybc'
_space_group_name_H-M_alt 'P 1 21/c 1'
_symmetry_space_group_name_Hall '-P 2ybc'
_symmetry_space_group_name_H-M 'P 1 21/c 1'
_atom_sites_solution_hydrogens geom
_atom_sites_solution_primary direct
_atom_sites_solution_secondary difmap
_audit_creation_method SHELXL-2018/1
_cell_angle_alpha 90
_cell_angle_beta 92.41(5)
_cell_angle_gamma 90
_cell_formula_units_Z 8
_cell_length_a 4.6074(12)
_cell_length_b 22.882(8)
_cell_length_c 31.816(12)
_cell_measurement_reflns_used 2883
_cell_measurement_temperature 100(2)
_cell_measurement_theta_max 30.6375
_cell_measurement_theta_min 2.9563
_cell_volume 3351.3(19)
_computing_cell_refinement
;
CrysAlis PRO (Agilent, 2012)
;
_computing_data_collection
;
CrysAlis PRO (Agilent, 2012)
;
_computing_data_reduction
;
CrysAlis PRO (Agilent, 2012)
;
_computing_molecular_graphics
;
DIAMOND (Brandenburg, 2014)
;
_computing_publication_material
;
PLATON (Spek, 2009)
;
_computing_structure_refinement
;
SHELXL2018 (Sheldrick, 2015)
;
_computing_structure_solution
;
SHELXS97 (Sheldrick, 2008)
;
_diffrn_ambient_temperature 100(2)
_diffrn_detector_area_resol_mean 10.3456
_diffrn_measured_fraction_theta_full 0.992
_diffrn_measured_fraction_theta_max 0.887
_diffrn_measurement_device_type 'Agilent Xcalibur Ruby'
_diffrn_measurement_method '\w scans'
_diffrn_radiation_monochromator graphite
_diffrn_radiation_source 'Enhance (Mo) X-ray Source'
_diffrn_radiation_type MoK\a
_diffrn_radiation_wavelength 0.71073
_diffrn_reflns_av_R_equivalents 0.0434
_diffrn_reflns_av_unetI/netI 0.0872
_diffrn_reflns_limit_h_max 4
_diffrn_reflns_limit_h_min -6
_diffrn_reflns_limit_k_max 29
_diffrn_reflns_limit_k_min -32
_diffrn_reflns_limit_l_max 39
_diffrn_reflns_limit_l_min -44
_diffrn_reflns_number 17748
_diffrn_reflns_theta_full 25.500
_diffrn_reflns_theta_max 30.705
_diffrn_reflns_theta_min 2.962
_exptl_absorpt_coefficient_mu 0.361
_exptl_absorpt_correction_type none
_exptl_crystal_colour colourless
_exptl_crystal_density_diffrn 1.415
_exptl_crystal_density_method 'not measured'
_exptl_crystal_description needle
_exptl_crystal_F_000 1488
_exptl_crystal_size_max 0.600
_exptl_crystal_size_mid 0.050
_exptl_crystal_size_min 0.040
_refine_diff_density_max 0.507
_refine_diff_density_min -0.505
_refine_ls_extinction_method none
_refine_ls_goodness_of_fit_ref 1.038
_refine_ls_hydrogen_treatment constr
_refine_ls_matrix_type full
_refine_ls_number_parameters 437
_refine_ls_number_reflns 9255
_refine_ls_number_restraints 0
_refine_ls_restrained_S_all 1.038
_refine_ls_R_factor_all 0.1052
_refine_ls_R_factor_gt 0.0638
_refine_ls_shift/su_max 0.001
_refine_ls_shift/su_mean 0.000
_refine_ls_structure_factor_coef Fsqd
_refine_ls_weighting_details 'w=1/[\s^2^(Fo^2^)+(0.0334P)^2^+2.0892P] where P=(Fo^2^+2Fc^2^)/3'
_refine_ls_weighting_scheme calc
_refine_ls_wR_factor_gt 0.1060
_refine_ls_wR_factor_ref 0.1202
_reflns_number_gt 6370
_reflns_number_total 9255
_reflns_threshold_expression 'I > 2\s(I)'
_cod_data_source_file sk3706sup1.cif
_cod_data_source_block 3
_cod_depositor_comments 'Adding full bibliography for 2021239--2021241.cif.'
_cod_database_code 2021240
_cod_database_fobs_code 2021240
_shelx_space_group_comment
;
The symmetry employed for this shelxl refinement is uniquely defined
by the following loop, which should always be used as a source of
symmetry information in preference to the above space-group names.
They are only intended as comments.
;
_shelx_estimated_absorpt_t_min 0.813
_shelx_estimated_absorpt_t_max 0.986

loop_
_space_group_symop_operation_xyz
'x, y, z'
'-x, y+1/2, -z+1/2'
'-x, -y, -z'
'x, -y-1/2, z-1/2'

loop_
_atom_site_type_symbol
_atom_site_label
_atom_site_fract_x
_atom_site_fract_y
_atom_site_fract_z
_atom_site_U_iso_or_equiv
_atom_site_adp_type
_atom_site_calc_flag
_atom_site_occupancy
N N1A 1.2797(4) 0.40497(8) 0.20688(6) 0.0153(4) Uani d 1
C C2A 1.4163(5) 0.45253(10) 0.22188(7) 0.0129(5) Uani d 1
C C21A 1.6360(5) 0.44446(10) 0.25683(7) 0.0123(5) Uani d 1
C C22A 1.7048(5) 0.38889(11) 0.27217(8) 0.0161(5) Uani d 1
H H22A 1.611331 0.355487 0.260122 0.019 Uiso calc 1
C C23A 1.9108(6) 0.38235(11) 0.30520(8) 0.0186(5) Uani d 1
H H23A 1.957166 0.344393 0.315538 0.022 Uiso calc 1
C C24A 2.0483(6) 0.43067(11) 0.32307(8) 0.0185(5) Uani d 1
H H24A 2.187563 0.425978 0.345702 0.022 Uiso calc 1
C C25A 1.9814(6) 0.48590(11) 0.30770(8) 0.0182(5) Uani d 1
H H25A 2.076520 0.519167 0.319660 0.022 Uiso calc 1
C C26A 1.7763(5) 0.49288(10) 0.27496(8) 0.0156(5) Uani d 1
H H26A 1.730908 0.530963 0.264777 0.019 Uiso calc 1
N N3A 1.3764(4) 0.50756(8) 0.20742(6) 0.0131(4) Uani d 1
C C4A 1.1800(5) 0.51459(10) 0.17592(7) 0.0127(5) Uani d 1
S S1A 1.13494(14) 0.58490(3) 0.15305(2) 0.01607(14) Uani d 1
C C41A 1.3585(5) 0.63154(10) 0.18778(8) 0.0159(5) Uani d 1
H H4A1 1.517000 0.607987 0.201204 0.019 Uiso calc 1
H H4A2 1.447804 0.662640 0.170978 0.019 Uiso calc 1
C C42A 1.1818(5) 0.65921(10) 0.22154(8) 0.0148(5) Uani d 1
C C43A 1.1099(6) 0.62723(10) 0.25688(8) 0.0163(5) Uani d 1
H H43A 1.186639 0.589002 0.260908 0.020 Uiso calc 1
C C44A 0.9275(6) 0.65045(10) 0.28636(8) 0.0166(5) Uani d 1
H H44A 0.877617 0.628126 0.310168 0.020 Uiso calc 1
C C45A 0.8193(5) 0.70661(11) 0.28060(8) 0.0161(5) Uani d 1
Cl Cl1A 0.58490(15) 0.73533(3) 0.31691(2) 0.02209(15) Uani d 1
C C46A 0.8955(6) 0.74031(11) 0.24662(8) 0.0181(5) Uani d 1
H H46A 0.825923 0.779206 0.243423 0.022 Uiso calc 1
C C47A 1.0767(6) 0.71594(10) 0.21712(8) 0.0176(5) Uani d 1
H H47A 1.129113 0.738595 0.193587 0.021 Uiso calc 1
C C5A 1.0148(5) 0.46799(10) 0.15884(7) 0.0134(5) Uani d 1
C C51A 0.7851(5) 0.47679(11) 0.12446(8) 0.0165(5) Uani d 1
H H5A1 0.612098 0.453039 0.130478 0.020 Uiso calc 1
H H5A2 0.725901 0.518380 0.123592 0.020 Uiso calc 1
O O1A 0.8912(4) 0.46018(8) 0.08440(5) 0.0218(4) Uani d 1
H H1A 0.757634 0.443799 0.069996 0.033 Uiso calc 1
C C6A 1.0769(5) 0.41286(10) 0.17570(7) 0.0149(5) Uani d 1
C C61A 0.9228(6) 0.35882(10) 0.15999(9) 0.0214(6) Uani d 1
H H6A1 1.045772 0.324586 0.165828 0.032 Uiso calc 1
H H6A2 0.882165 0.362105 0.129596 0.032 Uiso calc 1
H H6A3 0.739673 0.354478 0.174279 0.032 Uiso calc 1
N N1B 0.2616(4) 0.82060(9) 0.55318(6) 0.0155(4) Uani d 1
C C2B 0.1432(5) 0.77237(10) 0.53616(7) 0.0134(5) Uani d 1
C C21B -0.0573(5) 0.73778(10) 0.56193(7) 0.0137(5) Uani d 1
C C22B -0.1400(6) 0.75839(11) 0.60104(8) 0.0175(5) Uani d 1
H H22B -0.066556 0.794586 0.611548 0.021 Uiso calc 1
C C23B -0.3303(6) 0.72573(11) 0.62456(8) 0.0188(5) Uani d 1
H H23B -0.386816 0.739939 0.651052 0.023 Uiso calc 1
C C24B -0.4376(6) 0.67283(11) 0.60970(8) 0.0201(6) Uani d 1
H H24B -0.568180 0.650932 0.625831 0.024 Uiso calc 1
C C25B -0.3536(6) 0.65194(11) 0.57117(8) 0.0210(6) Uani d 1
H H25B -0.425164 0.615436 0.560980 0.025 Uiso calc 1
C C26B -0.1651(6) 0.68428(11) 0.54745(8) 0.0194(5) Uani d 1
H H26B -0.108965 0.669734 0.521033 0.023 Uiso calc 1
N N3B 0.1868(4) 0.75209(8) 0.49712(6) 0.0147(4) Uani d 1
C C4B 0.3716(5) 0.78215(10) 0.47415(7) 0.0148(5) Uani d 1
S S1B 0.42363(15) 0.75967(3) 0.42172(2) 0.01916(14) Uani d 1
C C41B 0.1877(6) 0.69560(11) 0.41546(8) 0.0207(6) Uani d 1
H H4B1 0.035696 0.697400 0.436514 0.025 Uiso calc 1
H H4B2 0.089825 0.696555 0.387169 0.025 Uiso calc 1
C C42B 0.3520(5) 0.63884(11) 0.42071(8) 0.0172(5) Uani d 1
C C43B 0.4411(6) 0.61849(12) 0.46044(8) 0.0240(6) Uani d 1
H H43B 0.390840 0.639991 0.484620 0.029 Uiso calc 1
C C44B 0.6019(6) 0.56745(12) 0.46547(8) 0.0247(6) Uani d 1
H H44B 0.663190 0.554326 0.492748 0.030 Uiso calc 1
C C45B 0.6710(6) 0.53620(11) 0.43033(8) 0.0196(5) Uani d 1
Cl Cl1B 0.87761(16) 0.47237(3) 0.43587(2) 0.02764(16) Uani d 1
C C46B 0.5797(6) 0.55399(11) 0.39039(8) 0.0227(6) Uani d 1
H H46B 0.623972 0.531325 0.366477 0.027 Uiso calc 1
C C47B 0.4224(6) 0.60546(11) 0.38581(8) 0.0209(6) Uani d 1
H H47B 0.361389 0.618249 0.358430 0.025 Uiso calc 1
C C5B 0.5188(5) 0.83189(10) 0.48939(7) 0.0150(5) Uani d 1
C C51B 0.7409(5) 0.86372(11) 0.46451(8) 0.0182(5) Uani d 1
H H5B1 0.910452 0.874040 0.483181 0.022 Uiso calc 1
H H5B2 0.808888 0.837971 0.441930 0.022 Uiso calc 1
O O1B 0.6163(4) 0.91572(9) 0.44639(7) 0.0322(5) Uani d 1
H H1B 0.744367 0.934335 0.433958 0.048 Uiso calc 1
C C6B 0.4518(5) 0.85009(10) 0.52973(8) 0.0158(5) Uani d 1
C C61B 0.5852(6) 0.90393(11) 0.54991(8) 0.0240(6) Uani d 1
H H6B1 0.466133 0.916813 0.572970 0.036 Uiso calc 1
H H6B2 0.594511 0.935120 0.528900 0.036 Uiso calc 1
H H6B3 0.781808 0.894832 0.560962 0.036 Uiso calc 1

loop_
_atom_site_aniso_label
_atom_site_aniso_U_11
_atom_site_aniso_U_22
_atom_site_aniso_U_33
_atom_site_aniso_U_12
_atom_site_aniso_U_13
_atom_site_aniso_U_23
N1A 0.0145(10) 0.0147(10) 0.0168(10) -0.0003(9) -0.0003(9) -0.0003(8)
C2A 0.0104(11) 0.0170(11) 0.0113(11) 0.0012(10) 0.0026(9) -0.0017(9)
C21A 0.0128(12) 0.0141(11) 0.0103(11) 0.0031(10) 0.0035(9) 0.0008(9)
C22A 0.0160(12) 0.0158(12) 0.0164(12) 0.0012(10) 0.0006(10) 0.0001(9)
C23A 0.0228(14) 0.0187(13) 0.0145(12) 0.0038(11) 0.0031(11) 0.0040(10)
C24A 0.0160(12) 0.0260(13) 0.0132(12) 0.0047(11) -0.0016(10) 0.0010(10)
C25A 0.0184(13) 0.0194(13) 0.0165(12) 0.0010(11) -0.0030(11) -0.0014(10)
C26A 0.0179(13) 0.0124(11) 0.0166(12) 0.0014(10) 0.0004(11) 0.0022(9)
N3A 0.0143(10) 0.0124(9) 0.0125(10) 0.0008(8) 0.0014(8) 0.0001(8)
C4A 0.0120(11) 0.0153(11) 0.0109(11) 0.0026(10) 0.0037(9) -0.0016(9)
S1A 0.0204(3) 0.0145(3) 0.0131(3) 0.0021(3) -0.0023(2) 0.0011(2)
C41A 0.0170(13) 0.0127(11) 0.0178(12) -0.0016(10) -0.0002(10) 0.0004(9)
C42A 0.0118(12) 0.0165(12) 0.0159(12) -0.0013(10) -0.0027(10) 0.0004(9)
C43A 0.0203(13) 0.0115(11) 0.0169(12) -0.0004(10) -0.0019(11) 0.0001(9)
C44A 0.0195(13) 0.0167(12) 0.0134(12) -0.0027(10) -0.0019(10) 0.0017(9)
C45A 0.0133(12) 0.0197(12) 0.0151(12) 0.0008(10) -0.0012(10) -0.0044(10)
Cl1A 0.0239(3) 0.0224(3) 0.0203(3) -0.0010(3) 0.0049(3) -0.0057(2)
C46A 0.0194(13) 0.0150(12) 0.0196(12) 0.0025(11) -0.0022(11) -0.0001(10)
C47A 0.0203(13) 0.0160(12) 0.0163(12) 0.0000(11) -0.0009(11) 0.0037(10)
C5A 0.0085(11) 0.0189(12) 0.0131(11) 0.0010(10) 0.0021(9) -0.0030(9)
C51A 0.0154(12) 0.0185(12) 0.0154(12) 0.0028(10) -0.0013(10) -0.0047(10)
O1A 0.0134(9) 0.0382(11) 0.0138(9) -0.0005(8) -0.0005(7) -0.0102(8)
C6A 0.0130(12) 0.0173(12) 0.0146(11) 0.0015(10) 0.0022(10) -0.0021(10)
C61A 0.0215(14) 0.0160(12) 0.0261(14) -0.0020(11) -0.0051(12) -0.0043(10)
N1B 0.0144(10) 0.0193(10) 0.0127(10) 0.0007(9) -0.0006(8) 0.0017(8)
C2B 0.0131(11) 0.0175(12) 0.0095(11) 0.0053(10) -0.0021(9) 0.0019(9)
C21B 0.0110(11) 0.0182(12) 0.0116(11) 0.0038(10) -0.0024(9) 0.0030(9)
C22B 0.0197(13) 0.0186(12) 0.0140(12) 0.0026(11) -0.0007(10) 0.0024(10)
C23B 0.0201(13) 0.0231(13) 0.0133(12) 0.0037(11) 0.0023(10) 0.0026(10)
C24B 0.0153(13) 0.0260(14) 0.0190(13) 0.0026(11) 0.0010(11) 0.0105(11)
C25B 0.0215(14) 0.0206(13) 0.0208(13) -0.0034(11) -0.0008(11) 0.0014(10)
C26B 0.0200(14) 0.0241(13) 0.0143(12) 0.0001(11) 0.0020(11) -0.0012(10)
N3B 0.0154(10) 0.0176(10) 0.0109(9) 0.0040(9) -0.0009(8) 0.0007(8)
C4B 0.0155(12) 0.0175(12) 0.0111(11) 0.0060(10) -0.0020(10) 0.0033(9)
S1B 0.0248(3) 0.0217(3) 0.0112(3) 0.0045(3) 0.0030(3) 0.0010(2)
C41B 0.0206(14) 0.0283(14) 0.0128(12) 0.0027(12) -0.0036(11) -0.0024(10)
C42B 0.0151(12) 0.0223(13) 0.0140(12) -0.0025(11) -0.0009(10) 0.0013(10)
C43B 0.0320(16) 0.0259(14) 0.0138(12) 0.0064(13) -0.0026(12) -0.0030(10)
C44B 0.0346(16) 0.0256(14) 0.0135(12) 0.0039(13) -0.0047(12) 0.0031(10)
C45B 0.0208(13) 0.0151(12) 0.0226(13) -0.0005(11) -0.0017(11) 0.0007(10)
Cl1B 0.0308(4) 0.0196(3) 0.0321(4) 0.0035(3) -0.0021(3) 0.0001(3)
C46B 0.0269(15) 0.0210(13) 0.0204(13) 0.0003(12) 0.0028(12) -0.0060(10)
C47B 0.0260(14) 0.0249(13) 0.0118(12) -0.0004(12) -0.0009(11) -0.0009(10)
C5B 0.0130(12) 0.0192(12) 0.0126(11) 0.0061(10) -0.0010(10) 0.0041(9)
C51B 0.0126(12) 0.0254(13) 0.0166(12) 0.0033(11) -0.0007(10) 0.0057(10)
O1B 0.0144(9) 0.0397(12) 0.0424(13) 0.0033(9) 0.0018(9) 0.0291(10)
C6B 0.0118(12) 0.0185(12) 0.0167(12) 0.0020(10) -0.0030(10) 0.0008(10)
C61B 0.0254(15) 0.0273(14) 0.0192(13) -0.0072(12) 0.0014(12) -0.0028(11)

loop_
_atom_type_symbol
_atom_type_description
_atom_type_scat_dispersion_real
_atom_type_scat_dispersion_imag
_atom_type_scat_source
C C 0.0033 0.0016 'International Tables Vol C Tables 4.2.6.8 and 6.1.1.4'
H H 0.0000 0.0000 'International Tables Vol C Tables 4.2.6.8 and 6.1.1.4'
N N 0.0061 0.0033 'International Tables Vol C Tables 4.2.6.8 and 6.1.1.4'
O O 0.0106 0.0060 'International Tables Vol C Tables 4.2.6.8 and 6.1.1.4'
S S 0.1246 0.1234 'International Tables Vol C Tables 4.2.6.8 and 6.1.1.4'
Cl Cl 0.1484 0.1585 'International Tables Vol C Tables 4.2.6.8 and 6.1.1.4'

loop_
_geom_angle_atom_site_label_1
_geom_angle_atom_site_label_2
_geom_angle_atom_site_label_3
_geom_angle
C2A N1A C6A 117.1(2)
N1A C2A N3A 125.6(2)
N1A C2A C21A 117.6(2)
N3A C2A C21A 116.8(2)
C22A C21A C26A 119.0(2)
C22A C21A C2A 120.9(2)
C26A C21A C2A 120.1(2)
C21A C22A C23A 120.0(2)
C21A C22A H22A 120.0
C23A C22A H22A 120.0
C24A C23A C22A 120.6(2)
C24A C23A H23A 119.7
C22A C23A H23A 119.7
C23A C24A C25A 119.5(2)
C23A C24A H24A 120.3
C25A C24A H24A 120.3
C24A C25A C26A 120.4(2)
C24A C25A H25A 119.8
C26A C25A H25A 119.8
C25A C26A C21A 120.6(2)
C25A C26A H26A 119.7
C21A C26A H26A 119.7
C4A N3A C2A 116.6(2)
N3A C4A C5A 122.6(2)
N3A C4A S1A 118.84(18)
C5A C4A S1A 118.50(19)
C4A S1A C41A 103.23(12)
C42A C41A S1A 111.58(17)
C42A C41A H4A1 109.3
S1A C41A H4A1 109.3
C42A C41A H4A2 109.3
S1A C41A H4A2 109.3
H4A1 C41A H4A2 108.0
C47A C42A C43A 118.6(2)
C47A C42A C41A 120.9(2)
C43A C42A C41A 120.4(2)
C44A C43A C42A 120.9(2)
C44A C43A H43A 119.5
C42A C43A H43A 119.5
C45A C44A C43A 119.3(2)
C45A C44A H44A 120.4
C43A C44A H44A 120.4
C46A C45A C44A 121.1(2)
C46A C45A Cl1A 119.45(19)
C44A C45A Cl1A 119.40(19)
C45A C46A C47A 118.7(2)
C45A C46A H46A 120.7
C47A C46A H46A 120.7
C42A C47A C46A 121.3(2)
C42A C47A H47A 119.4
C46A C47A H47A 119.4
C6A C5A C4A 116.0(2)
C6A C5A C51A 121.8(2)
C4A C5A C51A 122.2(2)
O1A C51A C5A 110.8(2)
O1A C51A H5A1 109.5
C5A C51A H5A1 109.5
O1A C51A H5A2 109.5
C5A C51A H5A2 109.5
H5A1 C51A H5A2 108.1
C51A O1A H1A 109.5
N1A C6A C5A 122.0(2)
N1A C6A C61A 116.0(2)
C5A C6A C61A 122.0(2)
C6A C61A H6A1 109.5
C6A C61A H6A2 109.5
H6A1 C61A H6A2 109.5
C6A C61A H6A3 109.5
H6A1 C61A H6A3 109.5
H6A2 C61A H6A3 109.5
C2B N1B C6B 116.8(2)
N1B C2B N3B 125.7(2)
N1B C2B C21B 117.9(2)
N3B C2B C21B 116.4(2)
C26B C21B C22B 119.0(2)
C26B C21B C2B 120.4(2)
C22B C21B C2B 120.6(2)
C23B C22B C21B 119.9(2)
C23B C22B H22B 120.1
C21B C22B H22B 120.1
C24B C23B C22B 120.6(2)
C24B C23B H23B 119.7
C22B C23B H23B 119.7
C23B C24B C25B 119.7(2)
C23B C24B H24B 120.2
C25B C24B H24B 120.2
C24B C25B C26B 120.1(2)
C24B C25B H25B 120.0
C26B C25B H25B 120.0
C25B C26B C21B 120.8(2)
C25B C26B H26B 119.6
C21B C26B H26B 119.6
C4B N3B C2B 116.7(2)
N3B C4B C5B 122.6(2)
N3B C4B S1B 118.70(18)
C5B C4B S1B 118.62(18)
C4B S1B C41B 103.39(12)
C42B C41B S1B 112.61(19)
C42B C41B H4B1 109.1
S1B C41B H4B1 109.1
C42B C41B H4B2 109.1
S1B C41B H4B2 109.1
H4B1 C41B H4B2 107.8
C43B C42B C47B 118.0(2)
C43B C42B C41B 121.0(2)
C47B C42B C41B 121.0(2)
C44B C43B C42B 121.4(2)
C44B C43B H43B 119.3
C42B C43B H43B 119.3
C45B C44B C43B 119.0(2)
C45B C44B H44B 120.5
C43B C44B H44B 120.5
C44B C45B C46B 121.4(2)
C44B C45B Cl1B 119.7(2)
C46B C45B Cl1B 118.8(2)
C45B C46B C47B 118.9(2)
C45B C46B H46B 120.5
C47B C46B H46B 120.5
C46B C47B C42B 121.2(2)
C46B C47B H47B 119.4
C42B C47B H47B 119.4
C6B C5B C4B 116.0(2)
C6B C5B C51B 121.3(2)
C4B C5B C51B 122.7(2)
O1B C51B C5B 110.1(2)
O1B C51B H5B1 109.6
C5B C51B H5B1 109.6
O1B C51B H5B2 109.6
C5B C51B H5B2 109.6
H5B1 C51B H5B2 108.2
C51B O1B H1B 109.5
N1B C6B C5B 122.1(2)
N1B C6B C61B 115.7(2)
C5B C6B C61B 122.2(2)
C6B C61B H6B1 109.5
C6B C61B H6B2 109.5
H6B1 C61B H6B2 109.5
C6B C61B H6B3 109.5
H6B1 C61B H6B3 109.5
H6B2 C61B H6B3 109.5

loop_
_geom_bond_atom_site_label_1
_geom_bond_atom_site_label_2
_geom_bond_distance
N1A C2A 1.335(3)
N1A C6A 1.346(3)
C2A N3A 1.350(3)
C2A C21A 1.483(3)
C21A C22A 1.394(3)
C21A C26A 1.395(3)
C22A C23A 1.394(4)
C22A H22A 0.9500
C23A C24A 1.385(4)
C23A H23A 0.9500
C24A C25A 1.385(3)
C24A H24A 0.9500
C25A C26A 1.386(3)
C25A H25A 0.9500
C26A H26A 0.9500
N3A C4A 1.332(3)
C4A C5A 1.406(3)
C4A S1A 1.774(2)
S1A C41A 1.823(3)
C41A C42A 1.514(3)
C41A H4A1 0.9900
C41A H4A2 0.9900
C42A C47A 1.391(3)
C42A C43A 1.393(3)
C43A C44A 1.391(3)
C43A H43A 0.9500
C44A C45A 1.388(3)
C44A H44A 0.9500
C45A C46A 1.385(3)
C45A Cl1A 1.743(3)
C46A C47A 1.398(3)
C46A H46A 0.9500
C47A H47A 0.9500
C5A C6A 1.396(3)
C5A C51A 1.504(3)
C51A O1A 1.435(3)
C51A H5A1 0.9900
C51A H5A2 0.9900
O1A H1A 0.8400
C6A C61A 1.501(3)
C61A H6A1 0.9800
C61A H6A2 0.9800
C61A H6A3 0.9800
N1B C2B 1.335(3)
N1B C6B 1.355(3)
C2B N3B 1.349(3)
C2B C21B 1.489(3)
C21B C26B 1.392(3)
C21B C22B 1.398(3)
C22B C23B 1.394(3)
C22B H22B 0.9500
C23B C24B 1.383(4)
C23B H23B 0.9500
C24B C25B 1.386(4)
C24B H24B 0.9500
C25B C26B 1.388(4)
C25B H25B 0.9500
C26B H26B 0.9500
N3B C4B 1.336(3)
C4B C5B 1.401(3)
C4B S1B 1.772(3)
S1B C41B 1.831(3)
C41B C42B 1.509(4)
C41B H4B1 0.9900
C41B H4B2 0.9900
C42B C43B 1.393(3)
C42B C47B 1.397(3)
C43B C44B 1.389(4)
C43B H43B 0.9500
C44B C45B 1.376(4)
C44B H44B 0.9500
C45B C46B 1.383(4)
C45B Cl1B 1.748(3)
C46B C47B 1.388(4)
C46B H46B 0.9500
C47B H47B 0.9500
C5B C6B 1.396(3)
C5B C51B 1.508(3)
C51B O1B 1.432(3)
C51B H5B1 0.9900
C51B H5B2 0.9900
O1B H1B 0.8400
C6B C61B 1.508(3)
C61B H6B1 0.9800
C61B H6B2 0.9800
C61B H6B3 0.9800

loop_
_geom_hbond_atom_site_label_D
_geom_hbond_atom_site_label_H
_geom_hbond_atom_site_label_A
_geom_hbond_site_symmetry_A
_geom_hbond_distance_DH
_geom_hbond_distance_HA
_geom_hbond_distance_DA
_geom_hbond_angle_DHA
_geom_hbond_publ_flag
C41A H4A1 N3A . 0.99 2.40 2.905(3) 111 yes
C41B H4B1 N3B . 0.99 2.38 2.902(3) 112 yes
C51A H5A2 S1A . 0.99 2.57 3.070(3) 111 yes
C51B H5B2 S1B . 0.99 2.58 3.081(3) 111 yes
O1A H1A O1B 2_645 0.84 1.89 2.696(3) 160 yes
O1B H1B O1A 2_755 0.84 1.90 2.707(3) 162 yes
C51A H5A1 <i>Cg</i>1A 1_455 0.99 2.69 3.433(3) 132 yes
C51B H5B1 <i>Cg</i>1B 1_655 0.99 2.67 3.356(3) 127 yes
C61A H6A1 Cl1A 2_745 0.98 2.70 3.678(3) 176 yes

loop_
_geom_torsion_atom_site_label_1
_geom_torsion_atom_site_label_2
_geom_torsion_atom_site_label_3
_geom_torsion_atom_site_label_4
_geom_torsion
C6A N1A C2A N3A -2.6(4)
C6A N1A C2A C21A 178.8(2)
N1A C2A C21A C22A 2.5(3)
N3A C2A C21A C22A -176.2(2)
N1A C2A C21A C26A -177.2(2)
N3A C2A C21A C26A 4.1(3)
C26A C21A C22A C23A 0.1(4)
C2A C21A C22A C23A -179.6(2)
C21A C22A C23A C24A 0.1(4)
C22A C23A C24A C25A -0.4(4)
C23A C24A C25A C26A 0.6(4)
C24A C25A C26A C21A -0.4(4)
C22A C21A C26A C25A 0.1(4)
C2A C21A C26A C25A 179.8(2)
N1A C2A N3A C4A 1.1(4)
C21A C2A N3A C4A 179.7(2)
C2A N3A C4A C5A 1.6(3)
C2A N3A C4A S1A -175.69(16)
N3A C4A S1A C41A -8.0(2)
C5A C4A S1A C41A 174.58(19)
C4A S1A C41A C42A -93.88(18)
S1A C41A C42A C47A -98.0(2)
S1A C41A C42A C43A 79.1(3)
C47A C42A C43A C44A 2.6(4)
C41A C42A C43A C44A -174.6(2)
C42A C43A C44A C45A -0.9(4)
C43A C44A C45A C46A -1.6(4)
C43A C44A C45A Cl1A 178.72(19)
C44A C45A C46A C47A 2.2(4)
Cl1A C45A C46A C47A -178.09(19)
C43A C42A C47A C46A -1.9(4)
C41A C42A C47A C46A 175.2(2)
C45A C46A C47A C42A -0.4(4)
N3A C4A C5A C6A -2.6(3)
S1A C4A C5A C6A 174.73(17)
N3A C4A C5A C51A 177.5(2)
S1A C4A C5A C51A -5.2(3)
C6A C5A C51A O1A -78.6(3)
C4A C5A C51A O1A 101.4(3)
C2A N1A C6A C5A 1.4(3)
C2A N1A C6A C61A -178.9(2)
C4A C5A C6A N1A 1.0(3)
C51A C5A C6A N1A -179.1(2)
C4A C5A C6A C61A -178.7(2)
C51A C5A C6A C61A 1.3(4)
C6B N1B C2B N3B -3.1(4)
C6B N1B C2B C21B 177.5(2)
N1B C2B C21B C26B -173.8(2)
N3B C2B C21B C26B 6.8(3)
N1B C2B C21B C22B 6.1(3)
N3B C2B C21B C22B -173.3(2)
C26B C21B C22B C23B -0.8(4)
C2B C21B C22B C23B 179.3(2)
C21B C22B C23B C24B 0.3(4)
C22B C23B C24B C25B 0.4(4)
C23B C24B C25B C26B -0.7(4)
C24B C25B C26B C21B 0.2(4)
C22B C21B C26B C25B 0.5(4)
C2B C21B C26B C25B -179.6(2)
N1B C2B N3B C4B 2.2(4)
C21B C2B N3B C4B -178.5(2)
C2B N3B C4B C5B 0.9(3)
C2B N3B C4B S1B -176.92(17)
N3B C4B S1B C41B -0.8(2)
C5B C4B S1B C41B -178.71(19)
C4B S1B C41B C42B -99.22(19)
S1B C41B C42B C43B 76.8(3)
S1B C41B C42B C47B -102.4(3)
C47B C42B C43B C44B 1.7(4)
C41B C42B C43B C44B -177.5(3)
C42B C43B C44B C45B -0.7(4)
C43B C44B C45B C46B -1.1(4)
C43B C44B C45B Cl1B 179.1(2)
C44B C45B C46B C47B 2.0(4)
Cl1B C45B C46B C47B -178.3(2)
C45B C46B C47B C42B -0.9(4)
C43B C42B C47B C46B -0.9(4)
C41B C42B C47B C46B 178.4(3)
N3B C4B C5B C6B -2.7(4)
S1B C4B C5B C6B 175.17(18)
N3B C4B C5B C51B 176.2(2)
S1B C4B C5B C51B -6.0(3)
C6B C5B C51B O1B -78.7(3)
C4B C5B C51B O1B 102.4(3)
C2B N1B C6B C5B 1.1(3)
C2B N1B C6B C61B -179.2(2)
C4B C5B C6B N1B 1.6(4)
C51B C5B C6B N1B -177.3(2)
C4B C5B C6B C61B -178.1(2)
C51B C5B C6B C61B 3.0(4)
